data_7024612
loop_
_publ_author_name
'Boca, Roman'
'Salitros, Ivan'
'Koz\'isek, Jozef'
'Linares, Jorge'
'Moncol, J\'an'
'Renz, Franz'

_publ_section_title
;
 Spin crossover in a heptanuclear mixed-valence iron complex.
;
_journal_issue 9
_journal_name_full 'Dalton transactions (Cambridge, England : 2003)'
_journal_page_first 2198
_journal_page_last 2200
_journal_paper_doi 10.1039/b919120h
_journal_volume 39
_journal_year 2010
_chemical_formula_moiety '(C120 H126 Fe7 N24 O12), Cl2'
_chemical_formula_sum 'C120 H126 Cl2 Fe7 N24 O12'
_chemical_formula_weight 2558.3
_chemical_name_common (Fe$II!(CN)!6$(Fe$III!(salpet))!6$)Cl!2$
_chemical_name_systematic
;
?
;
_space_group_IT_number 2
_symmetry_cell_setting triclinic
_symmetry_space_group_name_Hall '-P 1'
_symmetry_space_group_name_H-M 'P -1'
_atom_sites_solution_hydrogens geom
_atom_sites_solution_primary direct
_atom_sites_solution_secondary difmap
_audit_creation_method SHELXL-97
_cell_angle_alpha 105.15(3)
_cell_angle_beta 105.21(3)
_cell_angle_gamma 92.04(3)
_cell_formula_units_Z 1
_cell_length_a 14.443(3)
_cell_length_b 14.480(3)
_cell_length_c 14.842(3)
_cell_measurement_reflns_used 8238
_cell_measurement_temperature 293(2)
_cell_measurement_theta_max 19.24
_cell_measurement_theta_min 1.46
_cell_volume 2873.0(12)
_computing_cell_refinement 'CrysAlis CCD'
_computing_data_collection 'CrysAlis CCD (Oxford Diffraction, 2006)'
_computing_data_reduction 'CrysAlis RED (Oxford Diffraction, 2006)'
_computing_molecular_graphics 'MERCURY (Macrae et al., 2006)'
_computing_publication_material ' enCIFer (Allen et al., 2004)'
_computing_structure_refinement 'SHELXL97 (Sheldrick, 2008)'
_computing_structure_solution 'SHELXS97 (Sheldrick, 2008)'
_diffrn_ambient_temperature 293(2)
_diffrn_measured_fraction_theta_full 0.990
_diffrn_measured_fraction_theta_max 0.990
_diffrn_measurement_device_type 'Oxford Diffraction Gemini R CCD '
_diffrn_measurement_method
;
Rotation method data acquisition using \w and \f scans
;
_diffrn_radiation_monochromator graphite
_diffrn_radiation_source 'fine-focus sealed tube'
_diffrn_radiation_type MoK\a
_diffrn_radiation_wavelength 0.71073
_diffrn_reflns_av_R_equivalents 0.0829
_diffrn_reflns_av_sigmaI/netI 0.1546
_diffrn_reflns_limit_h_max 17
_diffrn_reflns_limit_h_min -18
_diffrn_reflns_limit_k_max 18
_diffrn_reflns_limit_k_min -18
_diffrn_reflns_limit_l_max 18
_diffrn_reflns_limit_l_min -16
_diffrn_reflns_number 42054
_diffrn_reflns_theta_full 26.37
_diffrn_reflns_theta_max 26.37
_diffrn_reflns_theta_min 4.15
_diffrn_standards_decay_% 0
_diffrn_standards_number 0
_exptl_absorpt_coefficient_mu 0.978
_exptl_absorpt_correction_T_max 1.000
_exptl_absorpt_correction_T_min 0.710
_exptl_absorpt_correction_type analytical
_exptl_absorpt_process_details '(Clark & Reid, 1995)'
_exptl_crystal_colour dark-red
_exptl_crystal_density_diffrn 1.479
_exptl_crystal_density_method 'not measured'
_exptl_crystal_description block
_exptl_crystal_F_000 1326
_exptl_crystal_size_max 0.256
_exptl_crystal_size_mid 0.096
_exptl_crystal_size_min 0.054
_refine_diff_density_max 0.678
_refine_diff_density_min -1.220
_refine_diff_density_rms 0.121
_refine_ls_extinction_coef 0.020(3)
_refine_ls_extinction_expression Fc^*^=kFc[1+0.001xFc^2^\l^3^/sin(2\q)]^-1/4^
_refine_ls_extinction_method SHELXL
_refine_ls_goodness_of_fit_ref 1.033
_refine_ls_hydrogen_treatment constr
_refine_ls_matrix_type full
_refine_ls_number_parameters 692
_refine_ls_number_reflns 11646
_refine_ls_number_restraints 277
_refine_ls_restrained_S_all 1.035
_refine_ls_R_factor_all 0.2325
_refine_ls_R_factor_gt 0.1153
_refine_ls_shift/su_max 0.001
_refine_ls_shift/su_mean 0.000
_refine_ls_structure_factor_coef Fsqd
_refine_ls_weighting_details 'calc w=1/[\s^2^(Fo^2^)+(0.2000P)^2^] where P=(Fo^2^+2Fc^2^)/3'
_refine_ls_weighting_scheme calc
_refine_ls_wR_factor_gt 0.3098
_refine_ls_wR_factor_ref 0.3482
_reflns_number_gt 4122
_reflns_number_total 11646
_reflns_threshold_expression >2sigma(I)
_cod_data_source_file b919120h.txt
_cod_data_source_block e128
_cod_original_cell_volume 2873.0(10)
_cod_database_code 7024612

loop_
_symmetry_equiv_pos_as_xyz
'x, y, z'
'-x, -y, -z'

loop_
_atom_site_label
_atom_site_type_symbol
_atom_site_fract_x
_atom_site_fract_y
_atom_site_fract_z
_atom_site_U_iso_or_equiv
_atom_site_adp_type
_atom_site_occupancy
_atom_site_symmetry_multiplicity
_atom_site_calc_flag
_atom_site_refinement_flags
_atom_site_disorder_assembly
_atom_site_disorder_group
Fe1 Fe 0.0000 0.0000 0.0000 0.0641(5) Uani 1 2 d S . .
Fe2 Fe 0.16091(9) 0.27766(10) 0.29415(10) 0.0988(6) Uani 1 1 d . . .
Fe3 Fe -0.32854(7) 0.10643(8) 0.00519(10) 0.0848(5) Uani 1 1 d . . .
Fe4 Fe -0.00777(17) -0.21181(17) 0.21815(19) 0.1642(9) Uani 1 1 d . . .
Cl1 Cl 0.0000 -0.5000 0.0000 0.36(2) Uani 0.442(19) 2 d SP A 1
Cl2 Cl -0.4425(17) 0.0426(14) -0.4600(15) 0.314(13) Uani 0.437(16) 1 d P . 2
Cl3 Cl 0.421(3) -0.181(6) 0.605(3) 0.30(5) Uani 0.122(15) 1 d P B 3
N1 N 0.1071(5) 0.1719(6) 0.1647(6) 0.093(2) Uani 1 1 d . . .
N2 N -0.1923(5) 0.0742(5) 0.0070(6) 0.088(2) Uani 1 1 d . . .
N3 N -0.0109(6) -0.1101(6) 0.1476(6) 0.102(2) Uani 1 1 d D . .
N4 N 0.0921(7) 0.3830(8) 0.2466(9) 0.140(4) Uani 1 1 d D . .
N5 N 0.0218(7) 0.2517(8) 0.3173(7) 0.131(3) Uani 1 1 d D . .
H5N H 0.0280 0.2869 0.3795 0.158 Uiso 1 1 calc R . .
N6 N 0.2088(7) 0.1763(6) 0.3623(6) 0.110(3) Uani 1 1 d D . .
N7 N -0.3207(5) 0.1255(6) 0.1513(6) 0.094(2) Uani 1 1 d D . .
N8 N -0.3574(4) -0.0409(5) 0.0047(6) 0.089(2) Uani 1 1 d D . .
H8N H -0.4219 -0.0523 -0.0038 0.107 Uiso 1 1 calc R . .
N9 N -0.3712(5) 0.0550(5) -0.1480(6) 0.089(2) Uani 1 1 d D . .
N10 N -0.1427(10) -0.2516(10) 0.1535(14) 0.186(5) Uani 1 1 d DU . .
N11 N 0.0103(11) -0.2959(9) 0.0933(10) 0.167(4) Uani 1 1 d D . .
H11N H 0.0161 -0.3544 0.1049 0.201 Uiso 1 1 calc R . .
N12 N 0.1242(11) -0.1989(10) 0.2635(12) 0.181(5) Uani 1 1 d DU . .
O1 O 0.2689(5) 0.3107(5) 0.2541(5) 0.109(2) Uani 1 1 d D . .
O2 O 0.2137(5) 0.3720(5) 0.4202(5) 0.128(3) Uani 1 1 d D . .
O3 O -0.2756(4) 0.2418(4) 0.0422(5) 0.0947(18) Uani 1 1 d D . .
O4 O -0.4600(3) 0.1434(4) -0.0139(5) 0.0923(18) Uani 1 1 d D . .
O5 O -0.0340(8) -0.1278(6) 0.3249(7) 0.175(4) Uani 1 1 d D . .
O6 O -0.0175(8) -0.3140(8) 0.2666(8) 0.187(4) Uani 1 1 d D . .
C1 C 0.0670(6) 0.1071(6) 0.1021(7) 0.078(2) Uani 1 1 d . . .
C2 C -0.1190(6) 0.0473(5) 0.0060(6) 0.074(2) Uani 1 1 d . . .
C3 C -0.0090(5) -0.0688(6) 0.0933(7) 0.073(2) Uani 1 1 d D . .
C4 C 0.2880(7) 0.3824(6) 0.2220(6) 0.113(3) Uani 1 1 d GDU . .
C5 C 0.3759(6) 0.3928(7) 0.2019(6) 0.129(4) Uani 1 1 d GU . .
H5 H 0.4197 0.3482 0.2105 0.154 Uiso 1 1 calc R . .
C6 C 0.3982(8) 0.4699(10) 0.1689(7) 0.174(6) Uani 1 1 d GU . .
H6 H 0.4570 0.4768 0.1555 0.209 Uiso 1 1 calc R . .
C7 C 0.3327(12) 0.5366(8) 0.1561(8) 0.218(8) Uani 1 1 d GU . .
H7 H 0.3476 0.5882 0.1340 0.261 Uiso 1 1 calc R . .
C8 C 0.2448(10) 0.5262(8) 0.1762(9) 0.214(8) Uani 1 1 d GU . .
H8 H 0.2009 0.5708 0.1676 0.257 Uiso 1 1 calc R . .
C9 C 0.2224(6) 0.4491(9) 0.2092(8) 0.170(6) Uani 1 1 d GDU . .
C10 C 0.1274(10) 0.4481(13) 0.2224(12) 0.166(6) Uani 1 1 d D . .
H10 H 0.0913 0.4983 0.2123 0.199 Uiso 1 1 calc R . .
C11 C -0.0048(9) 0.3921(12) 0.2583(12) 0.167(6) Uani 1 1 d D . .
H11A H -0.0013 0.4385 0.3198 0.200 Uiso 1 1 calc R . .
H11B H -0.0442 0.4148 0.2064 0.200 Uiso 1 1 calc R . .
C12 C -0.0480(10) 0.2985(12) 0.2556(10) 0.176(7) Uani 1 1 d D . .
H12A H -0.0678 0.2576 0.1891 0.211 Uiso 1 1 calc R . .
H12B H -0.1049 0.3066 0.2787 0.211 Uiso 1 1 calc R . .
C13 C -0.0101(12) 0.1506(11) 0.3134(13) 0.195(10) Uani 1 1 d D . .
H13A H -0.0663 0.1525 0.3377 0.235 Uiso 1 1 calc R . .
H13B H -0.0310 0.1134 0.2455 0.235 Uiso 1 1 calc R . .
C14 C 0.0591(13) 0.0973(13) 0.3663(12) 0.189(9) Uani 1 1 d D . .
H14A H 0.0272 0.0335 0.3548 0.227 Uiso 1 1 calc R . .
H14B H 0.0726 0.1292 0.4352 0.227 Uiso 1 1 calc R . .
C15 C 0.1530(10) 0.0854(9) 0.3440(9) 0.138(4) Uani 1 1 d D . .
H15A H 0.1900 0.0480 0.3833 0.166 Uiso 1 1 calc R . .
H15B H 0.1414 0.0498 0.2762 0.166 Uiso 1 1 calc R . .
C16 C 0.2854(9) 0.1941(8) 0.4309(8) 0.122(4) Uani 1 1 d D . .
H16 H 0.3079 0.1423 0.4531 0.146 Uiso 1 1 calc R . .
C17 C 0.3409(7) 0.2844(6) 0.4778(6) 0.119(4) Uani 1 1 d GDU . .
C18 C 0.4356(8) 0.2871(9) 0.5330(7) 0.196(7) Uani 1 1 d GU . .
H18 H 0.4613 0.2301 0.5380 0.236 Uiso 1 1 calc R . .
C19 C 0.4917(5) 0.3750(11) 0.5807(6) 0.197(8) Uani 1 1 d GU . .
H19 H 0.5550 0.3768 0.6176 0.236 Uiso 1 1 calc R . .
C20 C 0.4531(7) 0.4602(8) 0.5733(6) 0.177(7) Uani 1 1 d GU . .
H20 H 0.4907 0.5190 0.6052 0.213 Uiso 1 1 calc R . .
C21 C 0.3585(8) 0.4575(6) 0.5181(6) 0.157(5) Uani 1 1 d GU . .
H21 H 0.3327 0.5146 0.5132 0.189 Uiso 1 1 calc R . .
C22 C 0.3024(5) 0.3697(7) 0.4704(5) 0.129(4) Uani 1 1 d GDU . .
C23 C -0.2858(4) 0.3120(4) 0.1129(5) 0.089(3) Uani 1 1 d GD . .
C24 C -0.2680(5) 0.4049(5) 0.1069(5) 0.103(3) Uani 1 1 d G . .
H24 H -0.2503 0.4144 0.0538 0.124 Uiso 1 1 calc R . .
C25 C -0.2766(5) 0.4836(4) 0.1803(7) 0.123(4) Uani 1 1 d G . .
H25 H -0.2646 0.5457 0.1763 0.148 Uiso 1 1 calc R . .
C26 C -0.3030(6) 0.4694(5) 0.2596(6) 0.138(4) Uani 1 1 d G . .
H26 H -0.3087 0.5221 0.3087 0.165 Uiso 1 1 calc R . .
C27 C -0.3208(6) 0.3766(7) 0.2657(5) 0.141(5) Uani 1 1 d G . .
H27 H -0.3385 0.3671 0.3188 0.169 Uiso 1 1 calc R . .
C28 C -0.3122(5) 0.2979(4) 0.1923(6) 0.096(3) Uani 1 1 d GD . .
C29 C -0.3231(7) 0.2073(8) 0.2101(8) 0.110(3) Uani 1 1 d D . .
H29 H -0.3328 0.2071 0.2695 0.132 Uiso 1 1 calc R . .
C30 C -0.3343(8) 0.0353(8) 0.1732(9) 0.121(4) Uani 1 1 d D . .
H30A H -0.2953 0.0401 0.2386 0.145 Uiso 1 1 calc R . .
H30B H -0.4015 0.0219 0.1704 0.145 Uiso 1 1 calc R . .
C31 C -0.3076(7) -0.0425(7) 0.1051(9) 0.112(4) Uani 1 1 d D . .
H31A H -0.3259 -0.1036 0.1147 0.135 Uiso 1 1 calc R . .
H31B H -0.2382 -0.0355 0.1155 0.135 Uiso 1 1 calc R . .
C32 C -0.3316(7) -0.1186(7) -0.0711(9) 0.107(3) Uani 1 1 d D . .
H32A H -0.2619 -0.1125 -0.0582 0.129 Uiso 1 1 calc R . .
H32B H -0.3512 -0.1805 -0.0641 0.129 Uiso 1 1 calc R . .
C33 C -0.3746(8) -0.1184(7) -0.1721(10) 0.114(4) Uani 1 1 d D . .
H33A H -0.4441 -0.1211 -0.1846 0.136 Uiso 1 1 calc R . .
H33B H -0.3607 -0.1758 -0.2151 0.136 Uiso 1 1 calc R . .
C34 C -0.3392(7) -0.0331(8) -0.1955(10) 0.130(4) Uani 1 1 d D . .
H34A H -0.2692 -0.0264 -0.1764 0.156 Uiso 1 1 calc R . .
H34B H -0.3612 -0.0432 -0.2653 0.156 Uiso 1 1 calc R . .
C35 C -0.4273(7) 0.1008(7) -0.1990(8) 0.099(3) Uani 1 1 d D . .
H35 H -0.4402 0.0785 -0.2662 0.119 Uiso 1 1 calc R . .
C36 C -0.4706(5) 0.1818(5) -0.1618(6) 0.111(4) Uani 1 1 d GD . .
C37 C -0.5010(7) 0.2431(7) -0.2191(6) 0.193(8) Uani 1 1 d G . .
H37 H -0.4917 0.2305 -0.2807 0.232 Uiso 1 1 calc R . .
C38 C -0.5452(7) 0.3232(7) -0.1844(9) 0.202(9) Uani 1 1 d G . .
H38 H -0.5655 0.3642 -0.2228 0.242 Uiso 1 1 calc R . .
C39 C -0.5590(7) 0.3420(5) -0.0924(9) 0.175(7) Uani 1 1 d G . .
H39 H -0.5885 0.3957 -0.0692 0.210 Uiso 1 1 calc R . .
C40 C -0.5286(5) 0.2807(6) -0.0350(6) 0.129(4) Uani 1 1 d G . .
H40 H -0.5378 0.2933 0.0265 0.154 Uiso 1 1 calc R . .
C41 C -0.4844(5) 0.2006(5) -0.0697(6) 0.097(3) Uani 1 1 d GD . .
C42 C -0.1184(8) -0.1050(11) 0.3428(11) 0.193(7) Uani 1 1 d GDU . .
C43 C -0.1170(10) -0.0282(10) 0.4224(10) 0.228(7) Uani 1 1 d GU . .
H43 H -0.0589 0.0081 0.4606 0.274 Uiso 1 1 calc R . .
C44 C -0.2026(13) -0.0054(10) 0.4448(9) 0.218(7) Uani 1 1 d GU . .
H44 H -0.2017 0.0460 0.4980 0.261 Uiso 1 1 calc R . .
C45 C -0.2894(10) -0.0596(13) 0.3876(12) 0.256(9) Uani 1 1 d GU . .
H45 H -0.3467 -0.0444 0.4026 0.307 Uiso 1 1 calc R . .
C46 C -0.2908(8) -0.1364(11) 0.3081(11) 0.220(7) Uani 1 1 d GU . .
H46 H -0.3489 -0.1726 0.2699 0.264 Uiso 1 1 calc R . .
C47 C -0.2052(11) -0.1591(9) 0.2857(10) 0.207(6) Uani 1 1 d GDU . .
C48 C -0.2065(16) -0.2228(14) 0.1944(13) 0.211(7) Uani 1 1 d DU . .
H48 H -0.2686 -0.2490 0.1562 0.253 Uiso 1 1 calc R . .
C49 C -0.1656(12) -0.3313(15) 0.0646(11) 0.191(8) Uani 1 1 d D . .
H49A H -0.1619 -0.3932 0.0783 0.229 Uiso 1 1 calc R . .
H49B H -0.2288 -0.3301 0.0217 0.229 Uiso 1 1 calc R . .
C50 C -0.0889(15) -0.3084(13) 0.0257(15) 0.216(8) Uani 1 1 d D . .
H50A H -0.0999 -0.2495 0.0070 0.259 Uiso 1 1 calc R . .
H50B H -0.0921 -0.3593 -0.0327 0.259 Uiso 1 1 calc R . .
C51 C 0.0912(12) -0.2852(11) 0.0460(13) 0.164(6) Uani 1 1 d D . .
H51A H 0.0935 -0.3451 -0.0012 0.197 Uiso 1 1 calc R . .
H51B H 0.0807 -0.2350 0.0133 0.197 Uiso 1 1 calc R . .
C52 C 0.1805(14) -0.2600(11) 0.1245(14) 0.226(12) Uani 1 1 d D . .
H52A H 0.2310 -0.2458 0.0964 0.271 Uiso 1 1 calc R . .
H52B H 0.1947 -0.3178 0.1446 0.271 Uiso 1 1 calc R . .
C53 C 0.1920(11) -0.1808(13) 0.2144(14) 0.180(7) Uani 1 1 d D . .
H53A H 0.2570 -0.1750 0.2568 0.217 Uiso 1 1 calc R . .
H53B H 0.1826 -0.1206 0.1980 0.217 Uiso 1 1 calc R . .
C54 C 0.1590(19) -0.2137(17) 0.3457(15) 0.261(11) Uani 1 1 d DU . .
H54 H 0.2213 -0.1833 0.3772 0.314 Uiso 1 1 calc R . .
C55 C 0.1231(11) -0.2669(9) 0.3999(11) 0.184(6) Uani 1 1 d GDU . .
C56 C 0.1761(9) -0.2783(10) 0.4883(11) 0.226(7) Uani 1 1 d GU . .
H56 H 0.2384 -0.2472 0.5177 0.271 Uiso 1 1 calc R . .
C57 C 0.1360(12) -0.3362(11) 0.5329(8) 0.241(8) Uani 1 1 d GU . .
H57 H 0.1715 -0.3439 0.5921 0.289 Uiso 1 1 calc R . .
C58 C 0.0429(13) -0.3827(10) 0.4890(11) 0.248(9) Uani 1 1 d GU . .
H58 H 0.0161 -0.4214 0.5189 0.298 Uiso 1 1 calc R . .
C59 C -0.0101(9) -0.3713(9) 0.4006(11) 0.200(6) Uani 1 1 d GU . .
H59 H -0.0724 -0.4023 0.3712 0.240 Uiso 1 1 calc R . .
C60 C 0.0300(10) -0.3133(10) 0.3560(8) 0.186(6) Uani 1 1 d GDU . .

loop_
_atom_site_aniso_label
_atom_site_aniso_U_11
_atom_site_aniso_U_22
_atom_site_aniso_U_33
_atom_site_aniso_U_23
_atom_site_aniso_U_13
_atom_site_aniso_U_12
Fe1 0.0453(8) 0.0606(9) 0.0852(12) 0.0192(8) 0.0170(7) 0.0084(6)
Fe2 0.0872(9) 0.0904(10) 0.0972(11) -0.0049(8) 0.0220(7) -0.0024(7)
Fe3 0.0574(7) 0.0812(8) 0.1328(12) 0.0415(8) 0.0420(7) 0.0239(5)
Fe4 0.1526(18) 0.1499(18) 0.191(2) 0.0651(17) 0.0345(15) -0.0006(13)
Cl1 0.29(3) 0.49(4) 0.21(2) 0.03(2) -0.017(17) 0.25(3)
Cl2 0.43(3) 0.28(2) 0.31(3) 0.097(17) 0.21(2) 0.125(18)
Cl3 0.17(3) 0.65(13) 0.12(3) 0.13(5) 0.09(3) 0.06(5)
N1 0.084(5) 0.095(5) 0.094(6) 0.015(5) 0.025(4) 0.009(4)
N2 0.052(4) 0.094(5) 0.147(7) 0.063(5) 0.044(4) 0.023(3)
N3 0.097(5) 0.111(6) 0.104(6) 0.040(5) 0.034(5) -0.009(4)
N4 0.091(7) 0.117(8) 0.168(10) 0.002(7) -0.001(6) 0.020(6)
N5 0.100(6) 0.147(9) 0.123(7) -0.009(6) 0.041(6) -0.013(6)
N6 0.119(6) 0.130(7) 0.065(5) 0.004(5) 0.026(5) -0.018(6)
N7 0.083(5) 0.099(6) 0.131(7) 0.065(5) 0.048(5) 0.025(4)
N8 0.053(4) 0.090(5) 0.147(7) 0.062(5) 0.037(4) 0.018(3)
N9 0.069(4) 0.089(5) 0.119(6) 0.031(5) 0.043(4) 0.007(4)
N10 0.165(12) 0.149(10) 0.286(18) 0.097(11) 0.096(11) 0.028(8)
N11 0.165(11) 0.147(10) 0.174(11) 0.033(8) 0.036(9) 0.002(8)
N12 0.185(13) 0.159(10) 0.228(16) 0.092(11) 0.067(12) 0.030(9)
O1 0.099(4) 0.110(5) 0.109(5) 0.010(4) 0.034(4) 0.008(4)
O2 0.121(6) 0.133(6) 0.092(5) -0.019(4) 0.021(4) -0.005(4)
O3 0.079(4) 0.084(4) 0.137(5) 0.041(4) 0.046(4) 0.020(3)
O4 0.058(3) 0.105(4) 0.135(5) 0.053(4) 0.043(3) 0.032(3)
O5 0.244(12) 0.129(7) 0.138(7) 0.044(6) 0.031(7) -0.035(7)
O6 0.197(10) 0.179(9) 0.186(10) 0.105(8) 0.008(7) -0.006(7)
C1 0.059(4) 0.068(5) 0.089(6) 0.000(5) 0.012(4) 0.003(4)
C2 0.059(5) 0.062(5) 0.102(6) 0.022(4) 0.027(4) 0.004(4)
C3 0.058(4) 0.082(6) 0.091(7) 0.044(5) 0.020(4) 0.005(4)
C4 0.099(8) 0.116(9) 0.089(7) 0.002(6) -0.004(6) -0.006(7)
C5 0.108(8) 0.131(10) 0.105(8) -0.012(7) 0.008(6) -0.011(7)
C6 0.174(13) 0.148(12) 0.180(13) 0.057(11) 0.014(10) -0.035(11)
C7 0.25(2) 0.200(16) 0.182(14) 0.098(12) -0.008(15) -0.007(16)
C8 0.188(16) 0.209(17) 0.247(17) 0.080(14) 0.047(14) 0.022(14)
C9 0.125(11) 0.174(13) 0.207(14) 0.100(11) -0.007(10) 0.009(10)
C10 0.149(14) 0.148(13) 0.181(15) 0.055(12) 0.004(11) 0.029(11)
C11 0.115(11) 0.154(13) 0.184(14) -0.002(11) 0.013(9) 0.017(9)
C12 0.089(9) 0.215(18) 0.157(13) -0.047(12) 0.022(9) 0.013(10)
C13 0.150(14) 0.20(2) 0.174(17) -0.079(14) 0.092(13) -0.089(14)
C14 0.27(3) 0.166(15) 0.123(14) -0.015(11) 0.110(15) -0.065(16)
C15 0.177(12) 0.129(10) 0.113(9) 0.030(8) 0.057(9) -0.019(9)
C16 0.159(11) 0.122(9) 0.093(8) 0.054(7) 0.028(8) 0.012(8)
C17 0.097(7) 0.164(11) 0.097(8) 0.062(8) 0.005(6) 0.007(8)
C18 0.196(16) 0.272(18) 0.131(12) 0.100(12) 0.024(11) 0.005(13)
C19 0.141(12) 0.31(2) 0.117(11) 0.063(14) 0.010(9) -0.043(14)
C20 0.132(11) 0.263(18) 0.114(10) 0.043(11) 0.019(9) -0.068(12)
C21 0.159(11) 0.178(12) 0.094(8) -0.007(8) 0.022(8) -0.050(10)
C22 0.115(9) 0.174(12) 0.064(7) -0.017(7) 0.023(6) -0.035(9)
C23 0.071(5) 0.077(6) 0.128(9) 0.029(6) 0.040(5) 0.021(4)
C24 0.104(7) 0.087(7) 0.152(9) 0.060(7) 0.063(6) 0.041(5)
C25 0.113(8) 0.099(8) 0.169(12) 0.061(9) 0.032(8) 0.035(6)
C26 0.202(13) 0.099(9) 0.143(11) 0.066(8) 0.066(10) 0.045(8)
C27 0.132(10) 0.188(14) 0.111(10) 0.051(10) 0.035(7) 0.056(9)
C28 0.111(7) 0.073(6) 0.117(8) 0.027(6) 0.051(6) 0.035(5)
C29 0.093(7) 0.122(9) 0.121(9) 0.032(7) 0.039(6) 0.025(6)
C30 0.109(8) 0.128(9) 0.157(11) 0.077(9) 0.053(7) 0.032(7)
C31 0.090(6) 0.092(7) 0.184(12) 0.063(8) 0.063(8) 0.019(5)
C32 0.075(6) 0.086(7) 0.176(11) 0.047(7) 0.051(7) 0.017(5)
C33 0.103(7) 0.078(6) 0.171(12) 0.027(7) 0.064(8) 0.017(5)
C34 0.084(7) 0.142(10) 0.186(12) 0.056(9) 0.062(7) 0.035(6)
C35 0.081(6) 0.111(7) 0.124(8) 0.052(7) 0.040(6) 0.020(6)
C36 0.069(5) 0.148(10) 0.160(11) 0.105(9) 0.040(6) 0.032(6)
C37 0.181(13) 0.227(17) 0.29(2) 0.204(17) 0.130(14) 0.087(12)
C38 0.203(15) 0.164(13) 0.37(3) 0.200(17) 0.167(17) 0.097(12)
C39 0.156(12) 0.153(12) 0.29(2) 0.127(14) 0.121(13) 0.084(10)
C40 0.111(8) 0.132(9) 0.195(12) 0.091(9) 0.080(8) 0.066(7)
C41 0.071(5) 0.079(6) 0.165(10) 0.069(7) 0.038(6) 0.025(4)
C42 0.172(10) 0.201(16) 0.257(19) 0.106(11) 0.105(12) 0.018(11)
C43 0.268(14) 0.242(18) 0.241(17) 0.108(11) 0.144(13) 0.036(14)
C44 0.247(16) 0.261(17) 0.201(15) 0.121(12) 0.095(13) 0.080(14)
C45 0.257(14) 0.33(2) 0.22(2) 0.127(15) 0.089(14) 0.061(15)
C46 0.181(10) 0.28(2) 0.257(18) 0.131(13) 0.097(12) 0.023(12)
C47 0.139(10) 0.247(17) 0.279(18) 0.142(13) 0.062(11) 0.040(10)
C48 0.25(2) 0.214(17) 0.226(19) 0.124(15) 0.094(14) 0.100(14)
C49 0.160(13) 0.26(2) 0.116(11) 0.025(13) 0.011(10) -0.078(14)
C50 0.25(2) 0.140(13) 0.27(2) 0.081(15) 0.07(2) -0.003(14)
C51 0.154(13) 0.124(11) 0.228(18) 0.081(11) 0.049(13) -0.015(10)
C52 0.28(3) 0.109(12) 0.39(3) 0.095(16) 0.28(3) 0.064(14)
C53 0.135(11) 0.174(15) 0.27(2) 0.095(16) 0.085(13) 0.028(10)
C54 0.27(3) 0.15(2) 0.23(2) 0.065(17) 0.02(2) 0.077(18)
C55 0.197(13) 0.177(14) 0.206(15) 0.092(12) 0.059(11) 0.064(10)
C56 0.284(17) 0.224(17) 0.189(16) 0.100(12) 0.056(11) 0.040(13)
C57 0.32(2) 0.24(2) 0.178(15) 0.082(13) 0.068(12) 0.027(15)
C58 0.36(2) 0.234(18) 0.152(14) 0.049(13) 0.077(14) -0.021(16)
C59 0.263(16) 0.154(12) 0.194(14) 0.053(11) 0.078(11) 0.025(11)
C60 0.212(13) 0.174(14) 0.201(15) 0.087(11) 0.070(11) 0.061(11)

loop_
_atom_type_symbol
_atom_type_description
_atom_type_scat_dispersion_real
_atom_type_scat_dispersion_imag
_atom_type_scat_source
C C 0.0033 0.0016 'International Tables Vol C Tables 4.2.6.8 and 6.1.1.4'
H H 0.0000 0.0000 'International Tables Vol C Tables 4.2.6.8 and 6.1.1.4'
N N 0.0061 0.0033 'International Tables Vol C Tables 4.2.6.8 and 6.1.1.4'
O O 0.0106 0.0060 'International Tables Vol C Tables 4.2.6.8 and 6.1.1.4'
Fe Fe 0.3463 0.8444 'International Tables Vol C Tables 4.2.6.8 and 6.1.1.4'
Cl Cl 0.1484 0.1585 'International Tables Vol C Tables 4.2.6.8 and 6.1.1.4'

loop_
_geom_angle_atom_site_label_1
_geom_angle_atom_site_label_2
_geom_angle_atom_site_label_3
_geom_angle
_geom_angle_site_symmetry_1
_geom_angle_site_symmetry_3
C1 Fe1 C1 180.0(11) 2 .
C1 Fe1 C2 90.7(3) 2 2
C1 Fe1 C2 89.3(3) . 2
C1 Fe1 C2 89.3(3) 2 .
C1 Fe1 C2 90.7(3) . .
C2 Fe1 C2 180.0(5) 2 .
C1 Fe1 C3 90.0(4) 2 2
C1 Fe1 C3 90.0(4) . 2
C2 Fe1 C3 89.8(3) 2 2
C2 Fe1 C3 90.2(3) . 2
C1 Fe1 C3 90.0(4) 2 .
C1 Fe1 C3 90.0(4) . .
C2 Fe1 C3 90.2(3) 2 .
C2 Fe1 C3 89.8(3) . .
C3 Fe1 C3 180.0(6) 2 .
O1 Fe2 O2 90.4(3) . .
O1 Fe2 N4 90.1(5) . .
O2 Fe2 N4 87.9(4) . .
O1 Fe2 N6 102.2(3) . .
O2 Fe2 N6 86.6(3) . .
N4 Fe2 N6 166.5(5) . .
O1 Fe2 N1 90.5(3) . .
O2 Fe2 N1 176.8(3) . .
N4 Fe2 N1 95.2(4) . .
N6 Fe2 N1 90.2(3) . .
O1 Fe2 N5 168.5(4) . .
O2 Fe2 N5 94.3(3) . .
N4 Fe2 N5 79.6(5) . .
N6 Fe2 N5 88.5(4) . .
N1 Fe2 N5 85.3(3) . .
O3 Fe3 O4 90.6(2) . .
O3 Fe3 N2 86.5(3) . .
O4 Fe3 N2 171.5(3) . .
O3 Fe3 N7 87.2(3) . .
O4 Fe3 N7 88.0(3) . .
N2 Fe3 N7 99.8(3) . .
O3 Fe3 N9 108.3(3) . .
O4 Fe3 N9 83.6(3) . .
N2 Fe3 N9 89.7(3) . .
N7 Fe3 N9 162.4(3) . .
O3 Fe3 N8 163.2(3) . .
O4 Fe3 N8 99.2(2) . .
N2 Fe3 N8 85.5(2) . .
N7 Fe3 N8 79.7(3) . .
N9 Fe3 N8 86.4(3) . .
O6 Fe4 N12 91.2(6) . .
O6 Fe4 O5 91.8(5) . .
N12 Fe4 O5 98.8(6) . .
O6 Fe4 N10 83.4(5) . .
N12 Fe4 N10 167.8(7) . .
O5 Fe4 N10 92.4(6) . .
O6 Fe4 N3 171.9(4) . .
N12 Fe4 N3 94.5(5) . .
O5 Fe4 N3 92.9(4) . .
N10 Fe4 N3 89.8(5) . .
O6 Fe4 N11 92.6(6) . .
N12 Fe4 N11 85.6(7) . .
O5 Fe4 N11 173.8(6) . .
N10 Fe4 N11 83.7(7) . .
N3 Fe4 N11 82.2(5) . .
C1 N1 Fe2 167.2(8) . .
C2 N2 Fe3 173.6(6) . .
C3 N3 Fe4 165.3(8) . .
C10 N4 C11 116.1(13) . .
C10 N4 Fe2 127.1(10) . .
C11 N4 Fe2 115.9(11) . .
C12 N5 C13 116.2(13) . .
C12 N5 Fe2 107.2(8) . .
C13 N5 Fe2 117.2(8) . .
C12 N5 H5N 105.0 . .
C13 N5 H5N 105.0 . .
Fe2 N5 H5N 105.0 . .
C16 N6 C15 115.7(11) . .
C16 N6 Fe2 120.9(8) . .
C15 N6 Fe2 123.0(8) . .
C29 N7 C30 122.9(9) . .
C29 N7 Fe3 123.4(7) . .
C30 N7 Fe3 112.4(7) . .
C31 N8 C32 112.6(8) . .
C31 N8 Fe3 104.3(6) . .
C32 N8 Fe3 117.8(6) . .
C31 N8 H8N 107.2 . .
C32 N8 H8N 107.2 . .
Fe3 N8 H8N 107.2 . .
C35 N9 C34 119.9(9) . .
C35 N9 Fe3 120.1(7) . .
C34 N9 Fe3 119.9(7) . .
C48 N10 C49 121.2(18) . .
C48 N10 Fe4 121.3(17) . .
C49 N10 Fe4 116.3(10) . .
C50 N11 C51 114.0(14) . .
C50 N11 Fe4 101.7(11) . .
C51 N11 Fe4 128.5(10) . .
C50 N11 H11N 103.2 . .
C51 N11 H11N 103.2 . .
Fe4 N11 H11N 103.2 . .
C54 N12 C53 116.0(17) . .
C54 N12 Fe4 116.3(16) . .
C53 N12 Fe4 127.5(12) . .
C4 O1 Fe2 130.7(6) . .
C22 O2 Fe2 119.0(6) . .
C23 O3 Fe3 127.9(5) . .
C41 O4 Fe3 116.5(4) . .
C42 O5 Fe4 131.2(10) . .
C60 O6 Fe4 123.0(10) . .
N1 C1 Fe1 179.3(9) . .
N2 C2 Fe1 178.0(8) . .
N3 C3 Fe1 177.3(8) . .
O1 C4 C5 119.1(9) . .
O1 C4 C9 120.9(9) . .
C5 C4 C9 120.0 . .
C6 C5 C4 120.0 . .
C6 C5 H5 120.0 . .
C4 C5 H5 120.0 . .
C5 C6 C7 120.0 . .
C5 C6 H6 120.0 . .
C7 C6 H6 120.0 . .
C6 C7 C8 120.0 . .
C6 C7 H7 120.0 . .
C8 C7 H7 120.0 . .
C9 C8 C7 120.0 . .
C9 C8 H8 120.0 . .
C7 C8 H8 120.0 . .
C8 C9 C4 120.0 . .
C8 C9 C10 112.2(11) . .
C4 C9 C10 127.8(11) . .
N4 C10 C9 122.2(14) . .
N4 C10 H10 118.9 . .
C9 C10 H10 118.9 . .
C12 C11 N4 109.1(12) . .
C12 C11 H11A 109.9 . .
N4 C11 H11A 109.9 . .
C12 C11 H11B 109.9 . .
N4 C11 H11B 109.9 . .
H11A C11 H11B 108.3 . .
C11 C12 N5 110.7(11) . .
C11 C12 H12A 109.5 . .
N5 C12 H12A 109.5 . .
C11 C12 H12B 109.5 . .
N5 C12 H12B 109.5 . .
H12A C12 H12B 108.1 . .
C14 C13 N5 118.7(14) . .
C14 C13 H13A 107.6 . .
N5 C13 H13A 107.6 . .
C14 C13 H13B 107.6 . .
N5 C13 H13B 107.6 . .
H13A C13 H13B 107.1 . .
C13 C14 C15 118.6(15) . .
C13 C14 H14A 107.7 . .
C15 C14 H14A 107.7 . .
C13 C14 H14B 107.7 . .
C15 C14 H14B 107.7 . .
H14A C14 H14B 107.1 . .
N6 C15 C14 112.5(11) . .
N6 C15 H15A 109.1 . .
C14 C15 H15A 109.1 . .
N6 C15 H15B 109.1 . .
C14 C15 H15B 109.1 . .
H15A C15 H15B 107.8 . .
N6 C16 C17 126.8(11) . .
N6 C16 H16 116.6 . .
C17 C16 H16 116.6 . .
C18 C17 C22 120.0 . .
C18 C17 C16 118.7(9) . .
C22 C17 C16 121.3(9) . .
C17 C18 C19 120.0 . .
C17 C18 H18 120.0 . .
C19 C18 H18 120.0 . .
C20 C19 C18 120.0 . .
C20 C19 H19 120.0 . .
C18 C19 H19 120.0 . .
C19 C20 C21 120.0 . .
C19 C20 H20 120.0 . .
C21 C20 H20 120.0 . .
C22 C21 C20 120.0 . .
C22 C21 H21 120.0 . .
C20 C21 H21 120.0 . .
O2 C22 C21 117.1(8) . .
O2 C22 C17 122.9(8) . .
C21 C22 C17 120.0 . .
O3 C23 C24 116.7(6) . .
O3 C23 C28 123.3(6) . .
C24 C23 C28 120.0 . .
C25 C24 C23 120.0 . .
C25 C24 H24 120.0 . .
C23 C24 H24 120.0 . .
C24 C25 C26 120.0 . .
C24 C25 H25 120.0 . .
C26 C25 H25 120.0 . .
C27 C26 C25 120.0 . .
C27 C26 H26 120.0 . .
C25 C26 H26 120.0 . .
C28 C27 C26 120.0 . .
C28 C27 H27 120.0 . .
C26 C27 H27 120.0 . .
C27 C28 C23 120.0 . .
C27 C28 C29 115.3(7) . .
C23 C28 C29 124.5(7) . .
N7 C29 C28 125.7(10) . .
N7 C29 H29 117.2 . .
C28 C29 H29 117.2 . .
C31 C30 N7 110.9(9) . .
C31 C30 H30A 109.5 . .
N7 C30 H30A 109.5 . .
C31 C30 H30B 109.5 . .
N7 C30 H30B 109.5 . .
H30A C30 H30B 108.0 . .
C30 C31 N8 109.2(9) . .
C30 C31 H31A 109.8 . .
N8 C31 H31A 109.8 . .
C30 C31 H31B 109.8 . .
N8 C31 H31B 109.8 . .
H31A C31 H31B 108.3 . .
C33 C32 N8 115.6(8) . .
C33 C32 H32A 108.4 . .
N8 C32 H32A 108.4 . .
C33 C32 H32B 108.4 . .
N8 C32 H32B 108.4 . .
H32A C32 H32B 107.5 . .
C32 C33 C34 113.5(10) . .
C32 C33 H33A 108.9 . .
C34 C33 H33A 108.9 . .
C32 C33 H33B 108.9 . .
C34 C33 H33B 108.9 . .
H33A C33 H33B 107.7 . .
N9 C34 C33 113.4(8) . .
N9 C34 H34A 108.9 . .
C33 C34 H34A 108.9 . .
N9 C34 H34B 108.9 . .
C33 C34 H34B 108.9 . .
H34A C34 H34B 107.7 . .
N9 C35 C36 125.4(9) . .
N9 C35 H35 117.3 . .
C36 C35 H35 117.3 . .
C37 C36 C41 120.0 . .
C37 C36 C35 118.8(7) . .
C41 C36 C35 121.2(7) . .
C36 C37 C38 120.0 . .
C36 C37 H37 120.0 . .
C38 C37 H37 120.0 . .
C37 C38 C39 120.0 . .
C37 C38 H38 120.0 . .
C39 C38 H38 120.0 . .
C40 C39 C38 120.0 . .
C40 C39 H39 120.0 . .
C38 C39 H39 120.0 . .
C39 C40 C41 120.0 . .
C39 C40 H40 120.0 . .
C41 C40 H40 120.0 . .
O4 C41 C40 117.5(6) . .
O4 C41 C36 122.5(6) . .
C40 C41 C36 120.0 . .
O5 C42 C43 118.8(12) . .
O5 C42 C47 121.1(12) . .
C43 C42 C47 120.0 . .
C42 C43 C44 120.0 . .
C42 C43 H43 120.0 . .
C44 C43 H43 120.0 . .
C45 C44 C43 120.0 . .
C45 C44 H44 120.0 . .
C43 C44 H44 120.0 . .
C44 C45 C46 120.0 . .
C44 C45 H45 120.0 . .
C46 C45 H45 120.0 . .
C45 C46 C47 120.0 . .
C45 C46 H46 120.0 . .
C47 C46 H46 120.0 . .
C46 C47 C42 120.0 . .
C46 C47 C48 120.8(15) . .
C42 C47 C48 117.8(15) . .
N10 C48 C47 134(2) . .
N10 C48 H48 112.8 . .
C47 C48 H48 112.8 . .
C50 C49 N10 99.2(14) . .
C50 C49 H49A 111.9 . .
N10 C49 H49A 111.9 . .
C50 C49 H49B 111.9 . .
N10 C49 H49B 111.9 . .
H49A C49 H49B 109.6 . .
C49 C50 N11 115.0(16) . .
C49 C50 H50A 108.5 . .
N11 C50 H50A 108.5 . .
C49 C50 H50B 108.5 . .
N11 C50 H50B 108.5 . .
H50A C50 H50B 107.5 . .
C52 C51 N11 106.3(14) . .
C52 C51 H51A 110.5 . .
N11 C51 H51A 110.5 . .
C52 C51 H51B 110.5 . .
N11 C51 H51B 110.5 . .
H51A C51 H51B 108.7 . .
C51 C52 C53 122.4(15) . .
C51 C52 H52A 106.7 . .
C53 C52 H52A 106.7 . .
C51 C52 H52B 106.7 . .
C53 C52 H52B 106.7 . .
H52A C52 H52B 106.6 . .
N12 C53 C52 110.5(14) . .
N12 C53 H53A 109.6 . .
C52 C53 H53A 109.6 . .
N12 C53 H53B 109.6 . .
C52 C53 H53B 109.6 . .
H53A C53 H53B 108.1 . .
N12 C54 C55 134(2) . .
N12 C54 H54 113.2 . .
C55 C54 H54 113.2 . .
C56 C55 C60 120.0 . .
C56 C55 C54 124.5(15) . .
C60 C55 C54 115.4(15) . .
C57 C56 C55 120.0 . .
C57 C56 H56 120.0 . .
C55 C56 H56 120.0 . .
C56 C57 C58 120.0 . .
C56 C57 H57 120.0 . .
C58 C57 H57 120.0 . .
C59 C58 C57 120.0 . .
C59 C58 H58 120.0 . .
C57 C58 H58 120.0 . .
C60 C59 C58 120.0 . .
C60 C59 H59 120.0 . .
C58 C59 H59 120.0 . .
O6 C60 C59 118.1(13) . .
O6 C60 C55 121.3(13) . .
C59 C60 C55 120.0 . .

loop_
_geom_bond_atom_site_label_1
_geom_bond_atom_site_label_2
_geom_bond_distance
_geom_bond_site_symmetry_2
Fe1 C1 1.879(9) 2
Fe1 C1 1.879(9) .
Fe1 C2 1.888(8) 2
Fe1 C2 1.888(8) .
Fe1 C3 1.932(10) 2
Fe1 C3 1.932(10) .
Fe2 O1 1.897(7) .
Fe2 O2 1.947(7) .
Fe2 N4 2.028(12) .
Fe2 N6 2.034(10) .
Fe2 N1 2.058(9) .
Fe2 N5 2.161(9) .
Fe3 O3 1.960(6) .
Fe3 O4 1.960(5) .
Fe3 N2 2.033(7) .
Fe3 N7 2.086(9) .
Fe3 N9 2.110(8) .
Fe3 N8 2.157(7) .
Fe4 O6 1.823(10) .
Fe4 N12 1.832(15) .
Fe4 O5 1.863(10) .
Fe4 N10 1.924(15) .
Fe4 N3 2.013(10) .
Fe4 N11 2.020(13) .
Cl2 Cl2 1.94(4) 2_454
N1 C1 1.142(9) .
N2 C2 1.144(9) .
N3 C3 1.128(9) .
N4 C10 1.232(12) .
N4 C11 1.461(12) .
N5 C12 1.483(12) .
N5 C13 1.501(13) .
N5 H5N 0.9100 .
N6 C16 1.256(11) .
N6 C15 1.441(11) .
N7 C29 1.281(10) .
N7 C30 1.445(10) .
N8 C31 1.481(11) .
N8 C32 1.503(10) .
N8 H8N 0.9100 .
N9 C35 1.284(10) .
N9 C34 1.442(10) .
N10 C48 1.257(13) .
N10 C49 1.459(13) .
N11 C50 1.492(14) .
N11 C51 1.535(13) .
N11 H11N 0.9100 .
N12 C54 1.268(14) .
N12 C53 1.421(13) .
O1 C4 1.299(9) .
O2 C22 1.309(9) .
O3 C23 1.301(7) .
O4 C41 1.313(7) .
O5 C42 1.349(11) .
O6 C60 1.321(10) .
C4 C5 1.3900 .
C4 C9 1.3900 .
C5 C6 1.3900 .
C5 H5 0.9300 .
C6 C7 1.3900 .
C6 H6 0.9300 .
C7 C8 1.3900 .
C7 H7 0.9300 .
C8 C9 1.3900 .
C8 H8 0.9300 .
C9 C10 1.436(13) .
C10 H10 0.9300 .
C11 C12 1.459(15) .
C11 H11A 0.9700 .
C11 H11B 0.9700 .
C12 H12A 0.9700 .
C12 H12B 0.9700 .
C13 C14 1.474(14) .
C13 H13A 0.9700 .
C13 H13B 0.9700 .
C14 C15 1.483(13) .
C14 H14A 0.9700 .
C14 H14B 0.9700 .
C15 H15A 0.9700 .
C15 H15B 0.9700 .
C16 C17 1.413(11) .
C16 H16 0.9300 .
C17 C18 1.3900 .
C17 C22 1.3900 .
C18 C19 1.3900 .
C18 H18 0.9300 .
C19 C20 1.3900 .
C19 H19 0.9300 .
C20 C21 1.3900 .
C20 H20 0.9300 .
C21 C22 1.3900 .
C21 H21 0.9300 .
C23 C24 1.3900 .
C23 C28 1.3900 .
C24 C25 1.3900 .
C24 H24 0.9300 .
C25 C26 1.3900 .
C25 H25 0.9300 .
C26 C27 1.3900 .
C26 H26 0.9300 .
C27 C28 1.3900 .
C27 H27 0.9300 .
C28 C29 1.415(10) .
C29 H29 0.9300 .
C30 C31 1.443(12) .
C30 H30A 0.9700 .
C30 H30B 0.9700 .
C31 H31A 0.9700 .
C31 H31B 0.9700 .
C32 C33 1.466(11) .
C32 H32A 0.9700 .
C32 H32B 0.9700 .
C33 C34 1.475(11) .
C33 H33A 0.9700 .
C33 H33B 0.9700 .
C34 H34A 0.9700 .
C34 H34B 0.9700 .
C35 C36 1.402(10) .
C35 H35 0.9300 .
C36 C37 1.3900 .
C36 C41 1.3900 .
C37 C38 1.3900 .
C37 H37 0.9300 .
C38 C39 1.3900 .
C38 H38 0.9300 .
C39 C40 1.3900 .
C39 H39 0.9300 .
C40 C41 1.3900 .
C40 H40 0.9300 .
C42 C43 1.3900 .
C42 C47 1.3900 .
C43 C44 1.3900 .
C43 H43 0.9300 .
C44 C45 1.3900 .
C44 H44 0.9300 .
C45 C46 1.3900 .
C45 H45 0.9300 .
C46 C47 1.3900 .
C46 H46 0.9300 .
C47 C48 1.421(14) .
C48 H48 0.9300 .
C49 C50 1.443(16) .
C49 H49A 0.9700 .
C49 H49B 0.9700 .
C50 H50A 0.9700 .
C50 H50B 0.9700 .
C51 C52 1.452(14) .
C51 H51A 0.9700 .
C51 H51B 0.9700 .
C52 C53 1.481(13) .
C52 H52A 0.9700 .
C52 H52B 0.9700 .
C53 H53A 0.9700 .
C53 H53B 0.9700 .
C54 C55 1.422(15) .
C54 H54 0.9300 .
C55 C56 1.3900 .
C55 C60 1.3900 .
C56 C57 1.3900 .
C56 H56 0.9300 .
C57 C58 1.3900 .
C57 H57 0.9300 .
C58 C59 1.3900 .
C58 H58 0.9300 .
C59 C60 1.3900 .
C59 H59 0.9300 .

loop_
_geom_torsion_atom_site_label_1
_geom_torsion_atom_site_label_2
_geom_torsion_atom_site_label_3
_geom_torsion_atom_site_label_4
_geom_torsion
_geom_torsion_site_symmetry_1
O1 Fe2 N1 C1 163(3) .
O2 Fe2 N1 C1 56(7) .
N4 Fe2 N1 C1 -107(3) .
N6 Fe2 N1 C1 61(3) .
N5 Fe2 N1 C1 -28(3) .
O3 Fe3 N2 C2 177(100) .
O4 Fe3 N2 C2 -112(7) .
N7 Fe3 N2 C2 91(7) .
N9 Fe3 N2 C2 -74(7) .
N8 Fe3 N2 C2 12(7) .
O6 Fe4 N3 C3 -53(5) .
N12 Fe4 N3 C3 82(3) .
O5 Fe4 N3 C3 -179(3) .
N10 Fe4 N3 C3 -86(3) .
N11 Fe4 N3 C3 -3(3) .
O1 Fe2 N4 C10 -12.1(15) .
O2 Fe2 N4 C10 78.3(15) .
N6 Fe2 N4 C10 144.0(17) .
N1 Fe2 N4 C10 -102.7(15) .
N5 Fe2 N4 C10 173.1(15) .
O1 Fe2 N4 C11 179.2(9) .
O2 Fe2 N4 C11 -90.4(9) .
N6 Fe2 N4 C11 -25(2) .
N1 Fe2 N4 C11 88.6(9) .
N5 Fe2 N4 C11 4.4(9) .
O1 Fe2 N5 C12 -8(2) .
O2 Fe2 N5 C12 106.6(8) .
N4 Fe2 N5 C12 19.6(8) .
N6 Fe2 N5 C12 -166.9(8) .
N1 Fe2 N5 C12 -76.6(8) .
O1 Fe2 N5 C13 125.2(17) .
O2 Fe2 N5 C13 -120.7(10) .
N4 Fe2 N5 C13 152.3(11) .
N6 Fe2 N5 C13 -34.2(10) .
N1 Fe2 N5 C13 56.1(10) .
O1 Fe2 N6 C16 55.3(9) .
O2 Fe2 N6 C16 -34.4(9) .
N4 Fe2 N6 C16 -100.3(18) .
N1 Fe2 N6 C16 145.9(9) .
N5 Fe2 N6 C16 -128.8(9) .
O1 Fe2 N6 C15 -132.3(8) .
O2 Fe2 N6 C15 138.0(9) .
N4 Fe2 N6 C15 72.1(18) .
N1 Fe2 N6 C15 -41.7(9) .
N5 Fe2 N6 C15 43.6(8) .
O3 Fe3 N7 C29 25.6(7) .
O4 Fe3 N7 C29 -65.1(7) .
N2 Fe3 N7 C29 111.6(7) .
N9 Fe3 N7 C29 -126.6(11) .
N8 Fe3 N7 C29 -164.8(8) .
O3 Fe3 N7 C30 -167.5(6) .
O4 Fe3 N7 C30 101.8(6) .
N2 Fe3 N7 C30 -81.6(6) .
N9 Fe3 N7 C30 40.3(13) .
N8 Fe3 N7 C30 2.0(6) .
O3 Fe3 N8 C31 11.6(11) .
O4 Fe3 N8 C31 -113.6(5) .
N2 Fe3 N8 C31 73.5(5) .
N7 Fe3 N8 C31 -27.4(5) .
N9 Fe3 N8 C31 163.4(5) .
O3 Fe3 N8 C32 -114.1(10) .
O4 Fe3 N8 C32 120.7(6) .
N2 Fe3 N8 C32 -52.2(7) .
N7 Fe3 N8 C32 -153.1(7) .
N9 Fe3 N8 C32 37.8(6) .
O3 Fe3 N9 C35 -52.3(7) .
O4 Fe3 N9 C35 36.3(7) .
N2 Fe3 N9 C35 -138.5(7) .
N7 Fe3 N9 C35 98.4(12) .
N8 Fe3 N9 C35 136.0(7) .
O3 Fe3 N9 C34 129.2(6) .
O4 Fe3 N9 C34 -142.3(7) .
N2 Fe3 N9 C34 43.0(7) .
N7 Fe3 N9 C34 -80.2(12) .
N8 Fe3 N9 C34 -42.6(6) .
O6 Fe4 N10 C48 86.5(15) .
N12 Fe4 N10 C48 151(3) .
O5 Fe4 N10 C48 -5.0(15) .
N3 Fe4 N10 C48 -97.9(14) .
N11 Fe4 N10 C48 179.9(15) .
O6 Fe4 N10 C49 -81.1(13) .
N12 Fe4 N10 C49 -17(4) .
O5 Fe4 N10 C49 -172.6(13) .
N3 Fe4 N10 C49 94.4(13) .
N11 Fe4 N10 C49 12.2(13) .
O6 Fe4 N11 C50 99.2(10) .
N12 Fe4 N11 C50 -169.8(11) .
O5 Fe4 N11 C50 -35(5) .
N10 Fe4 N11 C50 16.1(10) .
N3 Fe4 N11 C50 -74.6(10) .
O6 Fe4 N11 C51 -126.7(13) .
N12 Fe4 N11 C51 -35.7(14) .
O5 Fe4 N11 C51 99(5) .
N10 Fe4 N11 C51 150.2(14) .
N3 Fe4 N11 C51 59.5(13) .
O6 Fe4 N12 C54 -38.0(18) .
O5 Fe4 N12 C54 54.0(18) .
N10 Fe4 N12 C54 -102(4) .
N3 Fe4 N12 C54 147.7(17) .
N11 Fe4 N12 C54 -130.5(18) .
O6 Fe4 N12 C53 137.2(15) .
O5 Fe4 N12 C53 -130.8(14) .
N10 Fe4 N12 C53 74(4) .
N3 Fe4 N12 C53 -37.2(15) .
N11 Fe4 N12 C53 44.7(15) .
O2 Fe2 O1 C4 -80.1(8) .
N4 Fe2 O1 C4 7.8(8) .
N6 Fe2 O1 C4 -166.7(7) .
N1 Fe2 O1 C4 103.0(8) .
N5 Fe2 O1 C4 34(2) .
O1 Fe2 O2 C22 -52.4(8) .
N4 Fe2 O2 C22 -142.5(8) .
N6 Fe2 O2 C22 49.8(8) .
N1 Fe2 O2 C22 55(6) .
N5 Fe2 O2 C22 138.0(8) .
O4 Fe3 O3 C23 58.4(6) .
N2 Fe3 O3 C23 -129.7(6) .
N7 Fe3 O3 C23 -29.6(6) .
N9 Fe3 O3 C23 141.8(6) .
N8 Fe3 O3 C23 -67.9(11) .
O3 Fe3 O4 C41 51.4(6) .
N2 Fe3 O4 C41 -19(2) .
N7 Fe3 O4 C41 138.5(6) .
N9 Fe3 O4 C41 -57.0(6) .
N8 Fe3 O4 C41 -142.3(6) .
O6 Fe4 O5 C42 -85.6(11) .
N12 Fe4 O5 C42 -177.0(12) .
N10 Fe4 O5 C42 -2.0(12) .
N3 Fe4 O5 C42 87.9(11) .
N11 Fe4 O5 C42 49(5) .
N12 Fe4 O6 C60 47.5(13) .
O5 Fe4 O6 C60 -51.4(13) .
N10 Fe4 O6 C60 -143.6(14) .
N3 Fe4 O6 C60 -177(3) .
N11 Fe4 O6 C60 133.1(13) .
Fe2 N1 C1 Fe1 3(78) .
C1 Fe1 C1 N1 -89(100) 2
C2 Fe1 C1 N1 -124(76) 2
C2 Fe1 C1 N1 56(76) .
C3 Fe1 C1 N1 146(76) 2
C3 Fe1 C1 N1 -34(76) .
Fe3 N2 C2 Fe1 54(27) .
C1 Fe1 C2 N2 -18(22) 2
C1 Fe1 C2 N2 162(22) .
C2 Fe1 C2 N2 -138(100) 2
C3 Fe1 C2 N2 72(22) 2
C3 Fe1 C2 N2 -108(22) .
Fe4 N3 C3 Fe1 -53(20) .
C1 Fe1 C3 N3 93(18) 2
C1 Fe1 C3 N3 -87(18) .
C2 Fe1 C3 N3 2(18) 2
C2 Fe1 C3 N3 -178(100) .
C3 Fe1 C3 N3 -128(39) 2
Fe2 O1 C4 C5 176.8(5) .
Fe2 O1 C4 C9 -2.3(10) .
O1 C4 C5 C6 -179.0(8) .
C9 C4 C5 C6 0.0 .
C4 C5 C6 C7 0.0 .
C5 C6 C7 C8 0.0 .
C6 C7 C8 C9 0.0 .
C7 C8 C9 C4 0.0 .
C7 C8 C9 C10 -177.7(10) .
O1 C4 C9 C8 179.0(8) .
C5 C4 C9 C8 0.0 .
O1 C4 C9 C10 -3.7(13) .
C5 C4 C9 C10 177.3(12) .
C11 N4 C10 C9 179.3(12) .
Fe2 N4 C10 C9 11(2) .
C8 C9 C10 N4 176.4(14) .
C4 C9 C10 N4 -1(2) .
C10 N4 C11 C12 161.9(15) .
Fe2 N4 C11 C12 -28.2(15) .
N4 C11 C12 N5 45.5(16) .
C13 N5 C12 C11 -174.2(11) .
Fe2 N5 C12 C11 -41.0(12) .
C12 N5 C13 C14 174.8(13) .
Fe2 N5 C13 C14 46.2(18) .
N5 C13 C14 C15 -56(2) .
C16 N6 C15 C14 113.0(13) .
Fe2 N6 C15 C14 -59.8(14) .
C13 C14 C15 N6 59.9(19) .
C15 N6 C16 C17 -164.5(11) .
Fe2 N6 C16 C17 8.4(16) .
N6 C16 C17 C18 -162.7(10) .
N6 C16 C17 C22 17.9(16) .
C22 C17 C18 C19 0.0 .
C16 C17 C18 C19 -179.4(8) .
C17 C18 C19 C20 0.0 .
C18 C19 C20 C21 0.0 .
C19 C20 C21 C22 0.0 .
Fe2 O2 C22 C21 139.2(5) .
Fe2 O2 C22 C17 -41.3(10) .
C20 C21 C22 O2 179.5(8) .
C20 C21 C22 C17 0.0 .
C18 C17 C22 O2 -179.5(8) .
C16 C17 C22 O2 -0.1(10) .
C18 C17 C22 C21 0.0 .
C16 C17 C22 C21 179.4(9) .
Fe3 O3 C23 C24 -160.6(4) .
Fe3 O3 C23 C28 20.0(8) .
O3 C23 C24 C25 -179.4(6) .
C28 C23 C24 C25 0.0 .
C23 C24 C25 C26 0.0 .
C24 C25 C26 C27 0.0 .
C25 C26 C27 C28 0.0 .
C26 C27 C28 C23 0.0 .
C26 C27 C28 C29 174.3(7) .
O3 C23 C28 C27 179.4(6) .
C24 C23 C28 C27 0.0 .
O3 C23 C28 C29 5.6(8) .
C24 C23 C28 C29 -173.8(7) .
C30 N7 C29 C28 -178.7(8) .
Fe3 N7 C29 C28 -13.2(13) .
C27 C28 C29 N7 177.9(8) .
C23 C28 C29 N7 -8.1(13) .
C29 N7 C30 C31 -167.6(9) .
Fe3 N7 C30 C31 25.5(10) .
N7 C30 C31 N8 -51.2(11) .
C32 N8 C31 C30 178.6(7) .
Fe3 N8 C31 C30 49.7(8) .
C31 N8 C32 C33 -177.1(8) .
Fe3 N8 C32 C33 -55.6(9) .
N8 C32 C33 C34 66.2(11) .
C35 N9 C34 C33 -115.5(11) .
Fe3 N9 C34 C33 63.0(11) .
C32 C33 C34 N9 -69.0(12) .
C34 N9 C35 C36 173.6(8) .
Fe3 N9 C35 C36 -4.9(12) .
N9 C35 C36 C37 158.1(8) .
N9 C35 C36 C41 -22.7(12) .
C41 C36 C37 C38 0.0 .
C35 C36 C37 C38 179.3(8) .
C36 C37 C38 C39 0.0 .
C37 C38 C39 C40 0.0 .
C38 C39 C40 C41 0.0 .
Fe3 O4 C41 C40 -131.7(5) .
Fe3 O4 C41 C36 50.5(7) .
C39 C40 C41 O4 -177.8(7) .
C39 C40 C41 C36 0.0 .
C37 C36 C41 O4 177.7(7) .
C35 C36 C41 O4 -1.6(9) .
C37 C36 C41 C40 0.0 .
C35 C36 C41 C40 -179.2(8) .
Fe4 O5 C42 C43 -169.9(7) .
Fe4 O5 C42 C47 12.6(15) .
O5 C42 C43 C44 -177.5(12) .
C47 C42 C43 C44 0.0 .
C42 C43 C44 C45 0.0 .
C43 C44 C45 C46 0.0 .
C44 C45 C46 C47 0.0 .
C45 C46 C47 C42 0.0 .
C45 C46 C47 C48 -166.3(15) .
O5 C42 C47 C46 177.4(13) .
C43 C42 C47 C46 0.0 .
O5 C42 C47 C48 -15.8(14) .
C43 C42 C47 C48 166.7(14) .
C49 N10 C48 C47 169(2) .
Fe4 N10 C48 C47 2(3) .
C46 C47 C48 N10 175.8(18) .
C42 C47 C48 N10 9(3) .
C48 N10 C49 C50 155.6(17) .
Fe4 N10 C49 C50 -36.8(19) .
N10 C49 C50 N11 54(2) .
C51 N11 C50 C49 172.2(15) .
Fe4 N11 C50 C49 -45.7(18) .
C50 N11 C51 C52 171.9(14) .
Fe4 N11 C51 C52 42.3(19) .
N11 C51 C52 C53 -50.4(19) .
C54 N12 C53 C52 114(2) .
Fe4 N12 C53 C52 -61(2) .
C51 C52 C53 N12 60(2) .
C53 N12 C54 C55 -152(2) .
Fe4 N12 C54 C55 24(4) .
N12 C54 C55 C56 176(2) .
N12 C54 C55 C60 0(3) .
C60 C55 C56 C57 0.0 .
C54 C55 C56 C57 -176.4(17) .
C55 C56 C57 C58 0.0 .
C56 C57 C58 C59 0.0 .
C57 C58 C59 C60 0.0 .
Fe4 O6 C60 C59 152.4(8) .
Fe4 O6 C60 C55 -36.3(16) .
C58 C59 C60 O6 171.5(13) .
C58 C59 C60 C55 0.0 .
C56 C55 C60 O6 -171.2(13) .
C54 C55 C60 O6 5.6(17) .
C56 C55 C60 C59 0.0 .
C54 C55 C60 C59 176.7(16) .
